data_7155600
loop_
_publ_author_name
'Hernandez Rubio, Omayra'
'Borrego, Sara del Mazo'
'Marcos Monleon, Laura'
'Simon, Luis'
'Temprano, \'Alvaro G.'
'rodriguez moran, joaquin'

_publ_section_title
;
 A cleft type receptor which combines an oxyanion hole with electrostatic
 interactions
;
_journal_name_full 'Org. Biomol. Chem.'
_journal_paper_doi 10.1039/C7OB00679A
_journal_year 2017
_chemical_absolute_configuration rm
_chemical_formula_moiety 'C24 H30 Cl2 N3 O3, C3 H5 O3'
_chemical_formula_sum 'C27 H35 Cl2 N3 O6'
_chemical_formula_weight 568.48
_chemical_name_systematic
; 
 ? 
;
_space_group_IT_number 4
_symmetry_cell_setting monoclinic
_symmetry_space_group_name_Hall 'P 2yb'
_symmetry_space_group_name_H-M 'P 1 21 1'
_atom_sites_solution_hydrogens geom
_atom_sites_solution_primary direct
_atom_sites_solution_secondary difmap
_audit_creation_method SHELXL-97
_audit_update_record
;
2017-02-19 deposited with the CCDC.
2017-05-03 downloaded from the CCDC.
;
_cell_angle_alpha 90.00
_cell_angle_beta 97.625(2)
_cell_angle_gamma 90.00
_cell_formula_units_Z 4
_cell_length_a 15.3308(4)
_cell_length_b 11.5720(3)
_cell_length_c 15.6536(5)
_cell_measurement_reflns_used 4262
_cell_measurement_temperature 298(2)
_cell_measurement_theta_max 65.76
_cell_measurement_theta_min 2.85
_cell_volume 2752.52(13)
_computing_cell_refinement 'SAINT (Bruker 2006)'
_computing_data_collection 'APEX 2 (Bruker 2006)'
_computing_data_reduction 'SAINT (Bruker 2006)'
_computing_molecular_graphics 'Mercury 2.3 (Macrae et al, 2008)'
_computing_publication_material 'Bruker SHELXTL'
_computing_structure_refinement 'SHELXL-97 (Sheldrick, 1997)'
_computing_structure_solution 'SHELXS-97 (Sheldrick, 1990)'
_diffrn_ambient_temperature 298(2)
_diffrn_measured_fraction_theta_full 0.806
_diffrn_measured_fraction_theta_max 0.806
_diffrn_measurement_device_type 'CCD area detector'
_diffrn_measurement_method 'phi and omega scans'
_diffrn_radiation_monochromator graphite
_diffrn_radiation_source 'fine-focus sealed tube'
_diffrn_radiation_type CuK\a
_diffrn_radiation_wavelength 1.54178
_diffrn_reflns_av_R_equivalents 0.0534
_diffrn_reflns_av_sigmaI/netI 0.0762
_diffrn_reflns_limit_h_max 15
_diffrn_reflns_limit_h_min -17
_diffrn_reflns_limit_k_max 10
_diffrn_reflns_limit_k_min -13
_diffrn_reflns_limit_l_max 18
_diffrn_reflns_limit_l_min -15
_diffrn_reflns_number 11331
_diffrn_reflns_theta_full 67.08
_diffrn_reflns_theta_max 67.08
_diffrn_reflns_theta_min 2.85
_exptl_absorpt_coefficient_mu 2.510
_exptl_absorpt_correction_T_max 0.778
_exptl_absorpt_correction_T_min 0.732
_exptl_absorpt_correction_type multi-scan
_exptl_absorpt_process_details 'SADABS (Bruker, 2006)'
_exptl_crystal_colour colorless
_exptl_crystal_density_diffrn 1.372
_exptl_crystal_density_method 'not measured'
_exptl_crystal_description prismatic
_exptl_crystal_F_000 1200
_exptl_crystal_size_max 0.15
_exptl_crystal_size_mid 0.12
_exptl_crystal_size_min 0.10
_refine_diff_density_max 0.426
_refine_diff_density_min -0.338
_refine_diff_density_rms 0.062
_refine_ls_abs_structure_details 'Flack H D (1983), Acta Cryst. A39, 876-881'
_refine_ls_abs_structure_Flack 0.02(3)
_refine_ls_extinction_method none
_refine_ls_goodness_of_fit_ref 1.043
_refine_ls_hydrogen_treatment mixed
_refine_ls_matrix_type full
_refine_ls_number_parameters 716
_refine_ls_number_reflns 5426
_refine_ls_number_restraints 2
_refine_ls_restrained_S_all 1.063
_refine_ls_R_factor_all 0.0672
_refine_ls_R_factor_gt 0.0596
_refine_ls_shift/su_max 0.015
_refine_ls_shift/su_mean 0.003
_refine_ls_structure_factor_coef Fsqd
_refine_ls_weighting_details 'calc w=1/[\s^2^(Fo^2^)+(0.0982P)^2^+1.2948P] where P=(Fo^2^+2Fc^2^)/3'
_refine_ls_weighting_scheme calc
_refine_ls_wR_factor_gt 0.1650
_refine_ls_wR_factor_ref 0.1748
_reflns_number_gt 4682
_reflns_number_total 5426
_reflns_threshold_expression >2sigma(I)
_cod_data_source_file c7ob00679a2.cif
_cod_data_source_block 4fina
_cod_depositor_comments
;
The following automatic conversions were performed:

'_symmetry_cell_setting' value 'Monoclinic' changed to 'monoclinic'
according to
/home/data/users/saulius/crontab/automatic-downloads/rss-feeds/RSC/lib/dictionaries/cif_core.dic
dictionary named 'cif_core.dic' version 2.4.2 from 2011-04-26.

Automatic conversion script
Id: cif_fix_values 4973 2017-02-22 13:04:09Z antanas 
;
_cod_original_sg_symbol_Hall P2yb
_cod_original_sg_symbol_H-M P2(1)
_cod_database_code 7155600

loop_
_symmetry_equiv_pos_as_xyz
'x, y, z'
'-x, y+1/2, -z'

loop_
_atom_site_label
_atom_site_type_symbol
_atom_site_fract_x
_atom_site_fract_y
_atom_site_fract_z
_atom_site_U_iso_or_equiv
_atom_site_adp_type
_atom_site_occupancy
_atom_site_symmetry_multiplicity
_atom_site_calc_flag
_atom_site_refinement_flags
_atom_site_disorder_assembly
_atom_site_disorder_group
Cl1 Cl -0.17803(10) 0.32789(16) 0.31354(13) 0.0583(5) Uani 1 1 d . . .
Cl2 Cl 0.14763(14) 0.3976(2) -0.30549(15) 0.0750(7) Uani 1 1 d . . .
O1 O 0.1452(2) 0.0596(4) 0.3058(3) 0.0371(10) Uani 1 1 d . A .
O2 O 0.0348(3) 0.3086(4) 0.0941(3) 0.0436(11) Uani 1 1 d . . .
O3 O 0.1302(4) -0.2329(6) 0.3885(6) 0.097(3) Uani 1 1 d . . .
H3O H 0.1681 -0.2763 0.3744 0.145 Uiso 1 1 calc R . .
N1 N 0.0556(3) 0.1301(5) 0.1552(3) 0.0426(13) Uani 1 1 d . . .
H1N H 0.0766 0.0619 0.1500 0.051 Uiso 1 1 calc R . .
N2 N 0.0860(3) 0.1634(5) 0.0178(4) 0.0454(14) Uani 1 1 d . . .
H2N H 0.0996 0.0913 0.0190 0.054 Uiso 1 1 calc R . .
N3 N 0.3041(3) -0.0677(5) 0.2906(4) 0.0410(14) Uani 1 1 d . . .
H3N H 0.2679 -0.1158 0.2563 0.049 Uiso 1 1 calc R . .
C1 C -0.0545(4) 0.2222(6) 0.2343(5) 0.0427(16) Uani 1 1 d . . .
H1 H -0.0852 0.2502 0.1832 0.051 Uiso 1 1 calc R . .
C2 C -0.0835(3) 0.2442(6) 0.3104(4) 0.0392(16) Uani 1 1 d . . .
C3 C -0.0401(4) 0.2010(6) 0.3888(4) 0.0385(15) Uani 1 1 d . . .
H3 H -0.0622 0.2147 0.4404 0.046 Uiso 1 1 calc R . .
C4 C 0.0370(3) 0.1371(5) 0.3872(4) 0.0349(15) Uani 1 1 d . A .
C5 C 0.0898(5) 0.0900(7) 0.4719(5) 0.057(2) Uani 1 1 d D . .
C6 C 0.1504(8) 0.0055(11) 0.4574(5) 0.117(5) Uani 1 1 d . A .
H6A H 0.1339 -0.0636 0.4864 0.140 Uiso 1 1 calc R . .
H6B H 0.2066 0.0302 0.4879 0.140 Uiso 1 1 calc R . .
C7 C 0.1684(4) -0.0331(6) 0.3657(4) 0.0461(17) Uani 1 1 d . . .
C8 C 0.0670(3) 0.1145(5) 0.3102(4) 0.0277(13) Uani 1 1 d . . .
C9 C 0.0218(4) 0.1572(5) 0.2330(5) 0.0395(16) Uani 1 1 d . A .
C10 C 0.0569(3) 0.2051(6) 0.0881(4) 0.0388(16) Uani 1 1 d . . .
C11 C 0.0972(4) 0.2230(6) -0.0576(5) 0.0398(16) Uani 1 1 d . . .
C12 C 0.0842(5) 0.3403(8) -0.0708(6) 0.063(2) Uani 1 1 d . . .
H12 H 0.0646 0.3843 -0.0273 0.076 Uiso 1 1 calc R . .
C13 C 0.0989(5) 0.3937(9) -0.1447(6) 0.069(3) Uani 1 1 d . . .
H13 H 0.0892 0.4728 -0.1511 0.082 Uiso 1 1 calc R . .
C14 C 0.1283(4) 0.3314(8) -0.2104(5) 0.0524(19) Uani 1 1 d . . .
C15 C 0.1436(4) 0.2120(7) -0.1995(5) 0.056(2) Uani 1 1 d . . .
H15 H 0.1626 0.1688 -0.2436 0.067 Uiso 1 1 calc R . .
C16 C 0.1304(5) 0.1598(7) -0.1242(5) 0.0527(19) Uani 1 1 d . . .
H16 H 0.1434 0.0817 -0.1163 0.063 Uiso 1 1 calc R . .
C17 C 0.1187(4) -0.1377(7) 0.3305(7) 0.062(2) Uani 1 1 d . A .
H17A H 0.0566 -0.1190 0.3187 0.075 Uiso 1 1 calc R . .
H17B H 0.1386 -0.1595 0.2764 0.075 Uiso 1 1 calc R . .
C18 C 0.2660(4) -0.0491(6) 0.3722(5) 0.0450(16) Uani 1 1 d . A .
H18A H 0.2940 0.0186 0.4005 0.054 Uiso 1 1 calc R . .
H18B H 0.2820 -0.1147 0.4096 0.054 Uiso 1 1 calc R . .
C19 C 0.3188(4) 0.0397(6) 0.2401(5) 0.0469(17) Uani 1 1 d . . .
H19A H 0.3413 0.1021 0.2782 0.056 Uiso 1 1 calc R . .
H19B H 0.2646 0.0647 0.2061 0.056 Uiso 1 1 calc R . .
C20 C 0.3858(5) 0.0034(7) 0.1828(6) 0.057(2) Uani 1 1 d . . .
H20A H 0.3577 -0.0357 0.1316 0.068 Uiso 1 1 calc R . .
H20B H 0.4181 0.0696 0.1656 0.068 Uiso 1 1 calc R . .
C21 C 0.4457(5) -0.0777(8) 0.2386(6) 0.065(2) Uani 1 1 d . . .
H21A H 0.4637 -0.1412 0.2045 0.078 Uiso 1 1 calc R . .
H21B H 0.4979 -0.0371 0.2647 0.078 Uiso 1 1 calc R . .
C22 C 0.3944(4) -0.1219(7) 0.3067(5) 0.0522(19) Uani 1 1 d . . .
H22A H 0.4234 -0.1008 0.3635 0.063 Uiso 1 1 calc R . .
H22B H 0.3898 -0.2054 0.3036 0.063 Uiso 1 1 calc R . .
C23A C 0.1726(6) 0.1877(11) 0.4902(8) 0.042(3) Uani 0.521(11) 1 d P A 1
H23A H 0.1483 0.2635 0.4956 0.062 Uiso 0.521(11) 1 calc PR A 1
H23B H 0.2065 0.1869 0.4429 0.062 Uiso 0.521(11) 1 calc PR A 1
H23C H 0.2098 0.1682 0.5425 0.062 Uiso 0.521(11) 1 calc PR A 1
C24A C 0.0491(6) 0.0936(8) 0.5508(7) 0.030(2) Uani 0.521(11) 1 d P A 1
H24A H 0.0912 0.0699 0.5986 0.045 Uiso 0.521(11) 1 calc PR A 1
H24B H -0.0005 0.0422 0.5456 0.045 Uiso 0.521(11) 1 calc PR A 1
H24C H 0.0299 0.1709 0.5604 0.045 Uiso 0.521(11) 1 calc PR A 1
C23B C 0.0958(8) 0.1721(12) 0.5387(8) 0.049(4) Uani 0.479(11) 1 d P A 2
H23D H 0.1256 0.1386 0.5906 0.073 Uiso 0.479(11) 1 calc PR A 2
H23E H 0.0378 0.1958 0.5479 0.073 Uiso 0.479(11) 1 calc PR A 2
H23F H 0.1282 0.2381 0.5230 0.073 Uiso 0.479(11) 1 calc PR A 2
C24B C 0.0206(7) -0.0116(9) 0.5027(8) 0.039(3) Uani 0.479(11) 1 d PD A 2
H24D H 0.0497 -0.0535 0.5513 0.058 Uiso 0.479(11) 1 calc PR A 2
H24E H 0.0041 -0.0641 0.4559 0.058 Uiso 0.479(11) 1 calc PR A 2
H24F H -0.0311 0.0252 0.5184 0.058 Uiso 0.479(11) 1 calc PR A 2
Cl3 Cl 0.67815(10) 0.10293(16) 0.18394(12) 0.0570(5) Uani 1 1 d . . .
Cl4 Cl 0.34994(14) 0.0377(2) 0.80369(15) 0.0773(7) Uani 1 1 d . . .
O4 O 0.3579(2) 0.3732(4) 0.1957(3) 0.0396(11) Uani 1 1 d . . .
O5 O 0.4759(3) 0.1247(5) 0.4071(3) 0.0518(13) Uani 1 1 d . . .
O6 O 0.3816(4) 0.6727(5) 0.1254(5) 0.085(2) Uani 1 1 d . . .
H6 H 0.3292 0.6881 0.1133 0.128 Uiso 1 1 calc R . .
N4 N 0.4483(3) 0.3013(5) 0.3446(4) 0.0445(14) Uani 1 1 d . . .
H4N H 0.4262 0.3688 0.3504 0.053 Uiso 1 1 calc R . .
N5 N 0.4172(4) 0.2713(5) 0.4825(4) 0.0481(14) Uani 1 1 d . . .
H5N H 0.4040 0.3436 0.4798 0.058 Uiso 1 1 calc R . .
N6 N 0.2004(3) 0.5042(5) 0.2122(3) 0.0352(12) Uani 1 1 d . . .
H6N H 0.2361 0.5512 0.2480 0.042 Uiso 1 1 calc R . .
C25 C 0.5578(3) 0.2127(5) 0.2638(4) 0.0383(16) Uani 1 1 d . . .
H25 H 0.5906 0.1860 0.3142 0.046 Uiso 1 1 calc R . .
C26 C 0.5855(3) 0.1899(6) 0.1835(4) 0.0350(14) Uani 1 1 d . . .
C27 C 0.5406(3) 0.2289(5) 0.1088(4) 0.0372(15) Uani 1 1 d . . .
H27 H 0.5600 0.2103 0.0567 0.045 Uiso 1 1 calc R . .
C28 C 0.4659(3) 0.2962(5) 0.1094(4) 0.0333(14) Uani 1 1 d . . .
C29 C 0.4098(4) 0.3389(7) 0.0308(5) 0.0507(18) Uani 1 1 d . . .
C30 C 0.3687(7) 0.4541(9) 0.0511(6) 0.079(3) Uani 1 1 d . . .
H30A H 0.4116 0.5142 0.0453 0.095 Uiso 1 1 calc R . .
H30B H 0.3190 0.4679 0.0071 0.095 Uiso 1 1 calc R . .
C31 C 0.3375(4) 0.4693(6) 0.1360(5) 0.0436(17) Uani 1 1 d . . .
C32 C 0.4364(3) 0.3148(6) 0.1895(4) 0.0367(15) Uani 1 1 d . . .
C33 C 0.4816(4) 0.2750(6) 0.2674(4) 0.0343(14) Uani 1 1 d . . .
C34 C 0.4496(4) 0.2230(6) 0.4116(4) 0.0363(15) Uani 1 1 d . . .
C35 C 0.4040(4) 0.2112(7) 0.5588(5) 0.0432(17) Uani 1 1 d . . .
C36 C 0.4172(6) 0.0920(7) 0.5689(6) 0.062(2) Uani 1 1 d . . .
H36 H 0.4377 0.0477 0.5262 0.075 Uiso 1 1 calc R . .
C37 C 0.3982(5) 0.0416(7) 0.6464(6) 0.062(2) Uani 1 1 d . . .
H37 H 0.4046 -0.0377 0.6545 0.074 Uiso 1 1 calc R . .
C38 C 0.3708(4) 0.1076(8) 0.7088(5) 0.053(2) Uani 1 1 d . . .
C39 C 0.3591(5) 0.2229(9) 0.6995(5) 0.061(2) Uani 1 1 d . . .
H39 H 0.3396 0.2664 0.7432 0.073 Uiso 1 1 calc R . .
C40 C 0.3766(4) 0.2760(7) 0.6235(5) 0.0504(18) Uani 1 1 d . . .
H40 H 0.3697 0.3555 0.6168 0.061 Uiso 1 1 calc R . .
C41 C 0.3907(4) 0.5743(6) 0.1756(6) 0.053(2) Uani 1 1 d . . .
H41A H 0.3723 0.5916 0.2311 0.064 Uiso 1 1 calc R . .
H41B H 0.4525 0.5533 0.1855 0.064 Uiso 1 1 calc R . .
C42 C 0.2387(4) 0.4907(6) 0.1294(4) 0.0416(15) Uani 1 1 d . . .
H42A H 0.2252 0.5600 0.0953 0.050 Uiso 1 1 calc R . .
H42B H 0.2088 0.4269 0.0976 0.050 Uiso 1 1 calc R . .
C43 C 0.1851(4) 0.3951(6) 0.2594(5) 0.0498(19) Uani 1 1 d . . .
H43A H 0.2390 0.3681 0.2931 0.060 Uiso 1 1 calc R . .
H43B H 0.1619 0.3346 0.2198 0.060 Uiso 1 1 calc R . .
C44 C 0.1183(4) 0.4318(7) 0.3167(5) 0.055(2) Uani 1 1 d . . .
H44A H 0.1473 0.4674 0.3691 0.065 Uiso 1 1 calc R . .
H44B H 0.0847 0.3658 0.3322 0.065 Uiso 1 1 calc R . .
C45 C 0.0577(4) 0.5196(7) 0.2636(6) 0.064(2) Uani 1 1 d . . .
H45A H 0.0032 0.4831 0.2389 0.077 Uiso 1 1 calc R . .
H45B H 0.0439 0.5837 0.2994 0.077 Uiso 1 1 calc R . .
C46 C 0.1101(4) 0.5613(6) 0.1924(5) 0.0478(17) Uani 1 1 d . . .
H46A H 0.0814 0.5378 0.1361 0.057 Uiso 1 1 calc R . .
H46B H 0.1156 0.6448 0.1935 0.057 Uiso 1 1 calc R . .
C47 C 0.3240(6) 0.2493(12) 0.0177(7) 0.098(4) Uani 1 1 d . . .
H47A H 0.2827 0.2748 -0.0300 0.147 Uiso 1 1 calc R . .
H47B H 0.2961 0.2487 0.0691 0.147 Uiso 1 1 calc R . .
H47C H 0.3438 0.1727 0.0064 0.147 Uiso 1 1 calc R . .
C48 C 0.4525(9) 0.342(2) -0.0454(8) 0.212(13) Uani 1 1 d . . .
H48A H 0.5053 0.3875 -0.0345 0.319 Uiso 1 1 calc R . .
H48B H 0.4137 0.3766 -0.0917 0.319 Uiso 1 1 calc R . .
H48C H 0.4670 0.2652 -0.0611 0.319 Uiso 1 1 calc R . .
O7 O 0.7589(6) 0.0620(11) 0.4537(5) 0.123(3) Uani 1 1 d . . .
H7O H 0.7671 0.1010 0.4117 0.185 Uiso 1 1 calc R . .
O8 O 0.6533(3) -0.0185(5) 0.5996(4) 0.0589(13) Uani 1 1 d . . .
O9 O 0.7284(3) 0.1381(4) 0.6463(3) 0.0437(11) Uani 1 1 d . . .
C49 C 0.6847(4) 0.2360(4) 0.4843(4) 0.0482(14) Uani 1 1 d . . .
H49A H 0.7417 0.2650 0.5070 0.072 Uiso 1 1 calc R . .
H49B H 0.6410 0.2692 0.5156 0.072 Uiso 1 1 calc R . .
H49C H 0.6719 0.2564 0.4245 0.072 Uiso 1 1 calc R . .
C50 C 0.6837(4) 0.1108(6) 0.4931(5) 0.0467(16) Uani 1 1 d . . .
H50 H 0.6288 0.0812 0.4614 0.056 Uiso 1 1 calc R . .
C51 C 0.6874(3) 0.0764(6) 0.5884(4) 0.0359(14) Uani 1 1 d . . .
O10 O 0.8779(3) 0.4094(4) 1.0478(4) 0.0730(16) Uani 1 1 d . . .
H10O H 0.9287 0.3952 1.0402 0.110 Uiso 1 1 calc R . .
O11 O 0.8453(4) 0.4461(6) 0.8817(4) 0.0800(19) Uani 1 1 d . . .
O12 O 0.7660(3) 0.2889(5) 0.8520(3) 0.0488(12) Uani 1 1 d . . .
C52 C 0.8108(3) 0.3569(6) 0.9055(5) 0.0434(17) Uani 1 1 d . . .
C53 C 0.8183(5) 0.3288(7) 0.9980(5) 0.056(2) Uani 1 1 d . . .
H53 H 0.8379 0.2489 1.0086 0.067 Uiso 1 1 calc R . .
C54 C 0.7323(6) 0.3496(15) 1.0308(7) 0.118(5) Uani 1 1 d . . .
H54A H 0.6903 0.2927 1.0070 0.177 Uiso 1 1 calc R . .
H54B H 0.7111 0.4253 1.0138 0.177 Uiso 1 1 calc R . .
H54C H 0.7404 0.3439 1.0925 0.177 Uiso 1 1 calc R . .

loop_
_atom_site_aniso_label
_atom_site_aniso_U_11
_atom_site_aniso_U_22
_atom_site_aniso_U_33
_atom_site_aniso_U_23
_atom_site_aniso_U_13
_atom_site_aniso_U_12
Cl1 0.0458(8) 0.0633(11) 0.0660(14) -0.0036(10) 0.0089(7) 0.0195(8)
Cl2 0.0867(13) 0.0874(16) 0.0546(15) 0.0269(12) 0.0235(10) 0.0011(12)
O1 0.047(2) 0.046(2) 0.021(3) 0.002(2) 0.0134(17) 0.0081(19)
O2 0.058(2) 0.032(2) 0.041(3) -0.003(2) 0.0072(18) 0.0102(18)
O3 0.081(3) 0.063(4) 0.159(7) 0.063(4) 0.066(4) 0.029(3)
N1 0.061(3) 0.045(3) 0.023(4) -0.002(3) 0.011(2) 0.019(3)
N2 0.057(3) 0.040(3) 0.040(4) 0.006(3) 0.009(2) 0.014(3)
N3 0.031(2) 0.036(3) 0.054(4) 0.001(3) 0.000(2) -0.002(2)
C1 0.047(3) 0.046(4) 0.036(5) 0.003(3) 0.008(3) 0.006(3)
C2 0.034(3) 0.037(3) 0.047(5) 0.004(3) 0.006(3) 0.005(2)
C3 0.047(3) 0.038(3) 0.034(4) -0.005(3) 0.016(3) 0.002(3)
C4 0.037(2) 0.036(3) 0.031(4) 0.007(3) 0.004(2) -0.002(2)
C5 0.078(4) 0.068(5) 0.020(5) -0.004(4) -0.006(3) 0.031(4)
C6 0.184(10) 0.157(11) 0.012(5) 0.012(5) 0.023(5) 0.136(9)
C7 0.063(4) 0.052(4) 0.025(4) 0.012(3) 0.013(3) 0.023(3)
C8 0.038(3) 0.025(2) 0.021(4) -0.006(2) 0.007(2) -0.001(2)
C9 0.041(3) 0.027(3) 0.052(5) 0.007(3) 0.012(3) 0.008(2)
C10 0.036(3) 0.040(3) 0.038(5) 0.001(3) -0.002(2) 0.004(3)
C11 0.044(3) 0.044(4) 0.031(5) 0.005(3) 0.004(3) 0.005(3)
C12 0.075(4) 0.064(5) 0.055(6) 0.022(5) 0.025(4) 0.027(4)
C13 0.088(5) 0.073(6) 0.050(7) 0.028(5) 0.029(4) 0.027(5)
C14 0.051(3) 0.068(5) 0.038(5) 0.012(4) 0.005(3) -0.005(3)
C15 0.063(4) 0.057(4) 0.050(6) 0.000(4) 0.020(3) -0.001(4)
C16 0.069(4) 0.045(4) 0.044(5) -0.001(4) 0.012(3) 0.002(3)
C17 0.045(3) 0.045(4) 0.101(7) 0.021(4) 0.025(4) 0.013(3)
C18 0.056(3) 0.046(3) 0.032(4) 0.002(3) 0.005(3) 0.015(3)
C19 0.063(4) 0.042(4) 0.037(5) 0.004(3) 0.010(3) -0.004(3)
C20 0.055(4) 0.053(4) 0.068(6) -0.001(4) 0.027(4) -0.011(3)
C21 0.063(4) 0.059(5) 0.078(7) 0.009(4) 0.026(4) 0.006(4)
C22 0.040(3) 0.044(4) 0.075(6) 0.005(4) 0.015(3) 0.008(3)
C23A 0.031(5) 0.045(6) 0.048(9) -0.005(6) 0.002(4) 0.003(5)
C24A 0.051(5) 0.027(5) 0.013(6) -0.007(4) 0.008(4) 0.003(4)
C23B 0.069(7) 0.068(9) 0.010(7) -0.012(6) 0.003(5) 0.021(7)
C24B 0.055(6) 0.042(6) 0.024(7) 0.009(5) 0.023(4) 0.016(5)
Cl3 0.0442(8) 0.0651(11) 0.0617(13) -0.0065(10) 0.0065(7) 0.0206(8)
Cl4 0.0806(13) 0.1006(18) 0.0558(16) 0.0316(13) 0.0282(10) 0.0046(12)
O4 0.042(2) 0.037(2) 0.042(3) 0.013(2) 0.0121(17) 0.0175(18)
O5 0.060(2) 0.054(3) 0.043(3) 0.014(2) 0.013(2) 0.017(2)
O6 0.074(3) 0.054(3) 0.139(7) 0.039(4) 0.057(4) 0.016(3)
N4 0.064(3) 0.039(3) 0.031(4) 0.011(3) 0.011(2) 0.020(3)
N5 0.080(3) 0.046(3) 0.021(4) 0.006(3) 0.018(2) 0.015(3)
N6 0.041(2) 0.040(3) 0.026(3) -0.004(2) 0.0110(19) 0.000(2)
C25 0.036(3) 0.032(3) 0.044(5) 0.000(3) -0.003(2) 0.005(2)
C26 0.036(2) 0.036(3) 0.034(4) -0.003(3) 0.011(2) -0.001(2)
C27 0.036(3) 0.035(3) 0.043(4) 0.003(3) 0.015(2) 0.000(3)
C28 0.036(2) 0.027(3) 0.040(4) -0.005(3) 0.017(2) -0.003(2)
C29 0.058(3) 0.061(4) 0.036(5) -0.002(4) 0.018(3) 0.022(3)
C30 0.126(6) 0.074(5) 0.044(6) 0.018(4) 0.031(4) 0.050(5)
C31 0.046(3) 0.043(3) 0.046(5) 0.013(3) 0.020(3) 0.020(3)
C32 0.034(2) 0.034(3) 0.045(5) 0.009(3) 0.013(2) 0.010(2)
C33 0.050(3) 0.041(3) 0.012(4) -0.003(3) 0.003(2) -0.002(3)
C34 0.050(3) 0.046(4) 0.015(4) 0.007(3) 0.012(2) 0.014(3)
C35 0.047(3) 0.059(4) 0.024(4) 0.013(3) 0.008(3) 0.013(3)
C36 0.094(5) 0.052(5) 0.044(6) 0.007(4) 0.020(4) 0.024(4)
C37 0.077(5) 0.048(4) 0.060(7) 0.016(4) 0.011(4) 0.018(4)
C38 0.050(3) 0.069(5) 0.043(5) 0.022(4) 0.015(3) 0.008(3)
C39 0.077(5) 0.085(6) 0.025(5) 0.002(4) 0.018(3) -0.006(4)
C40 0.066(4) 0.053(4) 0.034(5) 0.002(4) 0.014(3) 0.002(3)
C41 0.039(3) 0.044(4) 0.080(6) 0.017(4) 0.023(3) 0.003(3)
C42 0.046(3) 0.045(3) 0.033(4) 0.001(3) 0.001(2) 0.008(3)
C43 0.035(3) 0.041(3) 0.073(6) 0.012(4) 0.007(3) -0.002(3)
C44 0.051(4) 0.055(4) 0.059(6) 0.005(4) 0.013(3) -0.017(3)
C45 0.037(3) 0.055(4) 0.106(8) 0.005(5) 0.030(4) 0.001(3)
C46 0.041(3) 0.043(4) 0.060(5) 0.005(4) 0.008(3) 0.004(3)
C47 0.091(6) 0.114(9) 0.085(9) -0.024(7) -0.006(5) -0.016(6)
C48 0.185(12) 0.40(3) 0.071(9) 0.126(14) 0.089(8) 0.213(18)
O7 0.131(6) 0.162(9) 0.087(7) -0.021(6) 0.051(5) 0.006(6)
O8 0.071(3) 0.045(3) 0.060(3) 0.010(2) 0.005(2) -0.019(2)
O9 0.056(2) 0.034(2) 0.039(3) -0.002(2) -0.001(2) 0.001(2)
C49 0.088(4) 0.026(2) 0.030(4) 0.007(2) 0.006(3) -0.001(2)
C50 0.052(3) 0.045(3) 0.042(5) -0.003(3) 0.007(3) -0.004(3)
C51 0.040(3) 0.038(3) 0.033(4) 0.003(3) 0.014(2) -0.003(3)
O10 0.066(2) 0.063(3) 0.080(4) -0.029(3) -0.028(2) 0.018(2)
O11 0.082(3) 0.079(4) 0.082(5) 0.020(3) 0.020(3) -0.037(3)
O12 0.052(2) 0.057(3) 0.039(3) -0.009(2) 0.0126(19) -0.008(2)
C52 0.034(3) 0.035(3) 0.062(5) -0.001(3) 0.008(3) 0.000(3)
C53 0.082(4) 0.045(4) 0.037(5) -0.001(3) -0.007(3) -0.010(4)
C54 0.115(7) 0.198(15) 0.046(7) 0.027(8) 0.024(5) -0.053(9)

loop_
_atom_type_symbol
_atom_type_description
_atom_type_scat_dispersion_real
_atom_type_scat_dispersion_imag
_atom_type_scat_source
C C 0.0181 0.0091 'International Tables Vol C Tables 4.2.6.8 and 6.1.1.4'
H H 0.0000 0.0000 'International Tables Vol C Tables 4.2.6.8 and 6.1.1.4'
N N 0.0311 0.0180 'International Tables Vol C Tables 4.2.6.8 and 6.1.1.4'
O O 0.0492 0.0322 'International Tables Vol C Tables 4.2.6.8 and 6.1.1.4'
Cl Cl 0.3639 0.7018 'International Tables Vol C Tables 4.2.6.8 and 6.1.1.4'

loop_
_geom_angle_atom_site_label_1
_geom_angle_atom_site_label_2
_geom_angle_atom_site_label_3
_geom_angle
C8 O1 C7 117.1(5)
C17 O3 H3O 109.5
C10 N1 C9 124.3(5)
C10 N1 H1N 117.8
C9 N1 H1N 117.8
C10 N2 C11 127.7(6)
C10 N2 H2N 116.2
C11 N2 H2N 116.2
C18 N3 C19 115.7(6)
C18 N3 C22 111.8(5)
C19 N3 C22 103.5(5)
C18 N3 H3N 108.5
C19 N3 H3N 108.5
C22 N3 H3N 108.5
C2 C1 C9 119.3(6)
C2 C1 H1 120.3
C9 C1 H1 120.3
C1 C2 C3 122.0(5)
C1 C2 Cl1 120.0(5)
C3 C2 Cl1 118.0(5)
C4 C3 C2 118.3(6)
C4 C3 H3 120.8
C2 C3 H3 120.8
C8 C4 C3 120.0(5)
C8 C4 C5 119.0(5)
C3 C4 C5 120.9(6)
C6 C5 C23B 128.1(8)
C6 C5 C24A 122.0(8)
C23B C5 C24A 49.0(8)
C6 C5 C4 113.0(7)
C23B C5 C4 111.8(7)
C24A C5 C4 118.7(6)
C6 C5 C24B 90.9(9)
C23B C5 C24B 103.9(9)
C24A C5 C24B 54.9(6)
C4 C5 C24B 102.2(6)
C6 C5 C23A 89.7(8)
C23B C5 C23A 56.6(8)
C24A C5 C23A 103.5(7)
C4 C5 C23A 101.7(7)
C24B C5 C23A 153.8(8)
C5 C6 C7 123.7(7)
C5 C6 H6A 106.4
C7 C6 H6A 106.4
C5 C6 H6B 106.4
C7 C6 H6B 106.4
H6A C6 H6B 106.5
O1 C7 C17 107.1(5)
O1 C7 C18 107.1(6)
C17 C7 C18 112.3(6)
O1 C7 C6 109.2(6)
C17 C7 C6 115.3(8)
C18 C7 C6 105.6(6)
O1 C8 C4 122.1(5)
O1 C8 C9 117.2(5)
C4 C8 C9 120.4(5)
C1 C9 C8 119.9(6)
C1 C9 N1 122.2(6)
C8 C9 N1 117.9(5)
O2 C10 N2 122.2(6)
O2 C10 N1 121.3(6)
N2 C10 N1 116.5(6)
C12 C11 N2 125.4(7)
C12 C11 C16 116.9(7)
N2 C11 C16 117.5(6)
C13 C12 C11 122.5(9)
C13 C12 H12 118.7
C11 C12 H12 118.7
C12 C13 C14 120.4(9)
C12 C13 H13 119.8
C14 C13 H13 119.8
C13 C14 C15 119.2(8)
C13 C14 Cl2 121.2(7)
C15 C14 Cl2 119.6(7)
C16 C15 C14 119.9(8)
C16 C15 H15 120.0
C14 C15 H15 120.0
C15 C16 C11 121.0(7)
C15 C16 H16 119.5
C11 C16 H16 119.5
O3 C17 C7 112.2(7)
O3 C17 H17A 109.2
C7 C17 H17A 109.2
O3 C17 H17B 109.2
C7 C17 H17B 109.2
H17A C17 H17B 107.9
N3 C18 C7 117.5(5)
N3 C18 H18A 107.9
C7 C18 H18A 107.9
N3 C18 H18B 107.9
C7 C18 H18B 107.9
H18A C18 H18B 107.2
N3 C19 C20 104.1(6)
N3 C19 H19A 110.9
C20 C19 H19A 110.9
N3 C19 H19B 110.9
C20 C19 H19B 110.9
H19A C19 H19B 109.0
C21 C20 C19 103.8(7)
C21 C20 H20A 111.0
C19 C20 H20A 111.0
C21 C20 H20B 111.0
C19 C20 H20B 111.0
H20A C20 H20B 109.0
C22 C21 C20 106.7(6)
C22 C21 H21A 110.4
C20 C21 H21A 110.4
C22 C21 H21B 110.4
C20 C21 H21B 110.4
H21A C21 H21B 108.6
C21 C22 N3 107.2(6)
C21 C22 H22A 110.3
N3 C22 H22A 110.3
C21 C22 H22B 110.3
N3 C22 H22B 110.3
H22A C22 H22B 108.5
C5 C23A H23A 109.5
C5 C23A H23B 109.5
C5 C23A H23C 109.5
C5 C24A H24A 109.5
C5 C24A H24B 109.5
C5 C24A H24C 109.5
C5 C23B H23D 109.5
C5 C23B H23E 109.5
H23D C23B H23E 109.5
C5 C23B H23F 109.5
H23D C23B H23F 109.5
H23E C23B H23F 109.5
C5 C24B H24D 109.5
C5 C24B H24E 109.5
H24D C24B H24E 109.5
C5 C24B H24F 109.5
H24D C24B H24F 109.5
H24E C24B H24F 109.5
C32 O4 C31 116.0(5)
C41 O6 H6 109.5
C34 N4 C33 122.5(5)
C34 N4 H4N 118.7
C33 N4 H4N 118.7
C34 N5 C35 125.5(6)
C34 N5 H5N 117.3
C35 N5 H5N 117.3
C43 N6 C42 116.3(5)
C43 N6 C46 105.6(4)
C42 N6 C46 108.5(5)
C43 N6 H6N 108.7
C42 N6 H6N 108.7
C46 N6 H6N 108.7
C33 C25 C26 119.5(5)
C33 C25 H25 120.2
C26 C25 H25 120.2
C27 C26 C25 122.1(5)
C27 C26 Cl3 121.2(5)
C25 C26 Cl3 116.6(4)
C26 C27 C28 120.5(6)
C26 C27 H27 119.7
C28 C27 H27 119.7
C27 C28 C32 117.1(5)
C27 C28 C29 124.6(6)
C32 C28 C29 117.9(5)
C48 C29 C28 114.8(6)
C48 C29 C30 113.3(10)
C28 C29 C30 109.1(7)
C48 C29 C47 110.7(11)
C28 C29 C47 104.8(7)
C30 C29 C47 103.1(7)
C31 C30 C29 118.9(7)
C31 C30 H30A 107.6
C29 C30 H30A 107.6
C31 C30 H30B 107.6
C29 C30 H30B 107.6
H30A C30 H30B 107.0
O4 C31 C30 114.6(6)
O4 C31 C42 107.1(5)
C30 C31 C42 113.2(6)
O4 C31 C41 106.6(5)
C30 C31 C41 103.7(7)
C42 C31 C41 111.5(6)
O4 C32 C33 115.6(6)
O4 C32 C28 121.3(5)
C33 C32 C28 123.1(5)
C25 C33 C32 117.4(6)
C25 C33 N4 123.7(5)
C32 C33 N4 118.9(5)
O5 C34 N4 122.9(6)
O5 C34 N5 125.4(6)
N4 C34 N5 111.7(6)
C40 C35 C36 120.6(7)
C40 C35 N5 116.4(7)
C36 C35 N5 122.9(7)
C35 C36 C37 117.5(8)
C35 C36 H36 121.3
C37 C36 H36 121.3
C38 C37 C36 120.6(8)
C38 C37 H37 119.7
C36 C37 H37 119.7
C37 C38 C39 121.9(8)
C37 C38 Cl4 117.4(7)
C39 C38 Cl4 120.6(7)
C38 C39 C40 119.3(9)
C38 C39 H39 120.4
C40 C39 H39 120.4
C35 C40 C39 120.0(8)
C35 C40 H40 120.0
C39 C40 H40 120.0
O6 C41 C31 114.3(7)
O6 C41 H41A 108.7
C31 C41 H41A 108.7
O6 C41 H41B 108.7
C31 C41 H41B 108.7
H41A C41 H41B 107.6
N6 C42 C31 117.2(5)
N6 C42 H42A 108.0
C31 C42 H42A 108.0
N6 C42 H42B 108.0
C31 C42 H42B 108.0
H42A C42 H42B 107.2
N6 C43 C44 102.6(6)
N6 C43 H43A 111.2
C44 C43 H43A 111.2
N6 C43 H43B 111.2
C44 C43 H43B 111.2
H43A C43 H43B 109.2
C43 C44 C45 105.8(6)
C43 C44 H44A 110.6
C45 C44 H44A 110.6
C43 C44 H44B 110.6
C45 C44 H44B 110.6
H44A C44 H44B 108.7
C46 C45 C44 105.2(5)
C46 C45 H45A 110.7
C44 C45 H45A 110.7
C46 C45 H45B 110.7
C44 C45 H45B 110.7
H45A C45 H45B 108.8
N6 C46 C45 105.3(5)
N6 C46 H46A 110.7
C45 C46 H46A 110.7
N6 C46 H46B 110.7
C45 C46 H46B 110.7
H46A C46 H46B 108.8
C29 C47 H47A 109.5
C29 C47 H47B 109.5
H47A C47 H47B 109.5
C29 C47 H47C 109.5
H47A C47 H47C 109.5
H47B C47 H47C 109.5
C29 C48 H48A 109.5
C29 C48 H48B 109.5
H48A C48 H48B 109.5
C29 C48 H48C 109.5
H48A C48 H48C 109.5
H48B C48 H48C 109.5
C50 O7 H7O 109.5
C50 C49 H49A 109.5
C50 C49 H49B 109.5
H49A C49 H49B 109.5
C50 C49 H49C 109.5
H49A C49 H49C 109.5
H49B C49 H49C 109.5
C49 C50 O7 108.7(7)
C49 C50 C51 110.5(6)
O7 C50 C51 111.9(6)
C49 C50 H50 108.6
O7 C50 H50 108.6
C51 C50 H50 108.6
O8 C51 O9 125.6(6)
O8 C51 C50 113.9(6)
O9 C51 C50 120.3(6)
C53 O10 H10O 109.5
O11 C52 O12 121.9(8)
O11 C52 C53 119.9(7)
O12 C52 C53 118.2(6)
O10 C53 C52 110.3(6)
O10 C53 C54 103.4(8)
C52 C53 C54 110.1(7)
O10 C53 H53 110.9
C52 C53 H53 110.9
C54 C53 H53 110.9
C53 C54 H54A 109.5
C53 C54 H54B 109.5
H54A C54 H54B 109.5
C53 C54 H54C 109.5
H54A C54 H54C 109.5
H54B C54 H54C 109.5

loop_
_geom_bond_atom_site_label_1
_geom_bond_atom_site_label_2
_geom_bond_distance
Cl1 C2 1.750(6)
Cl2 C14 1.734(8)
O1 C8 1.367(7)
O1 C7 1.438(8)
O2 C10 1.251(8)
O3 C17 1.425(10)
O3 H3O 0.8200
N1 C10 1.364(9)
N1 C9 1.421(9)
N1 H1N 0.8600
N2 C10 1.331(9)
N2 C11 1.397(9)
N2 H2N 0.8600
N3 C18 1.489(8)
N3 C19 1.505(9)
N3 C22 1.510(7)
N3 H3N 0.9100
C1 C2 1.349(9)
C1 C9 1.394(8)
C1 H1 0.9300
C2 C3 1.408(9)
C3 C4 1.398(8)
C3 H3 0.9300
C4 C8 1.371(8)
C4 C5 1.558(8)
C5 C6 1.388(11)
C5 C23B 1.406(14)
C5 C24A 1.456(13)
C5 C24B 1.695(12)
C5 C23A 1.696(13)
C6 C7 1.563(11)
C6 H6A 0.9700
C6 H6B 0.9700
C7 C17 1.496(11)
C7 C18 1.499(9)
C8 C9 1.400(9)
C11 C12 1.384(11)
C11 C16 1.423(11)
C12 C13 1.357(11)
C12 H12 0.9300
C13 C14 1.381(12)
C13 H13 0.9300
C14 C15 1.408(12)
C15 C16 1.363(11)
C15 H15 0.9300
C16 H16 0.9300
C17 H17A 0.9700
C17 H17B 0.9700
C18 H18A 0.9700
C18 H18B 0.9700
C19 C20 1.510(10)
C19 H19A 0.9700
C19 H19B 0.9700
C20 C21 1.508(12)
C20 H20A 0.9700
C20 H20B 0.9700
C21 C22 1.496(10)
C21 H21A 0.9700
C21 H21B 0.9700
C22 H22A 0.9700
C22 H22B 0.9700
C23A H23A 0.9600
C23A H23B 0.9600
C23A H23C 0.9600
C24A H24A 0.9600
C24A H24B 0.9600
C24A H24C 0.9600
C23B H23D 0.9600
C23B H23E 0.9600
C23B H23F 0.9600
C24B H24D 0.9600
C24B H24E 0.9600
C24B H24F 0.9600
Cl3 C26 1.739(6)
Cl4 C38 1.757(8)
O4 C32 1.395(7)
O4 C31 1.460(8)
O5 C34 1.212(9)
O6 C41 1.380(10)
O6 H6 0.8200
N4 C34 1.383(9)
N4 C33 1.406(8)
N4 H4N 0.8600
N5 C34 1.392(8)
N5 C35 1.420(9)
N5 H5N 0.8600
N6 C43 1.496(9)
N6 C42 1.502(8)
N6 C46 1.527(7)
N6 H6N 0.9100
C25 C33 1.380(8)
C25 C26 1.406(9)
C25 H25 0.9300
C26 C27 1.353(9)
C27 C28 1.386(8)
C27 H27 0.9300
C28 C32 1.406(9)
C28 C29 1.488(10)
C29 C48 1.435(11)
C29 C30 1.527(11)
C29 C47 1.666(13)
C30 C31 1.481(11)
C30 H30A 0.9700
C30 H30B 0.9700
C31 C42 1.524(8)
C31 C41 1.546(11)
C32 C33 1.399(9)
C35 C40 1.370(11)
C35 C36 1.400(11)
C36 C37 1.409(11)
C36 H36 0.9300
C37 C38 1.350(12)
C37 H37 0.9300
C38 C39 1.352(14)
C39 C40 1.396(11)
C39 H39 0.9300
C40 H40 0.9300
C41 H41A 0.9700
C41 H41B 0.9700
C42 H42A 0.9700
C42 H42B 0.9700
C43 C44 1.510(10)
C43 H43A 0.9700
C43 H43B 0.9700
C44 C45 1.543(11)
C44 H44A 0.9700
C44 H44B 0.9700
C45 C46 1.536(10)
C45 H45A 0.9700
C45 H45B 0.9700
C46 H46A 0.9700
C46 H46B 0.9700
C47 H47A 0.9600
C47 H47B 0.9600
C47 H47C 0.9600
C48 H48A 0.9600
C48 H48B 0.9600
C48 H48C 0.9600
O7 C50 1.489(10)
O7 H7O 0.8200
O8 C51 1.239(8)
O9 C51 1.256(8)
C49 C50 1.456(9)
C49 H49A 0.9600
C49 H49B 0.9600
C49 H49C 0.9600
C50 C51 1.538(10)
C50 H50 0.9800
O10 C53 1.457(8)
O10 H10O 0.8200
O11 C52 1.239(9)
O12 C52 1.281(8)
C52 C53 1.473(11)
C53 C54 1.496(12)
C53 H53 0.9800
C54 H54A 0.9600
C54 H54B 0.9600
C54 H54C 0.9600
